data_4103402
loop_
_publ_author_name
'Laura E. N. Allan'
'Guy J. Clarkson'
'David J. Fox'
'Andrew L. Gott'
'Peter Scott'

_publ_section_title
;
 Mechanism of Catalytic Cyclohydroamination by Zirconium Salicyloxazoline
 Complexes
;
_journal_name_full 'Journal of the American Chemical Society'
_journal_page_first 15308
_journal_page_last 15320
_journal_paper_doi 10.1021/ja106588m
_journal_volume 132
_journal_year 2010
_chemical_formula_sum 'C33 H55 N3 O2 Zr'
_chemical_formula_weight 617.02
_chemical_name_systematic
; 
 ? 
;
_space_group_IT_number 14
_symmetry_cell_setting monoclinic
_symmetry_space_group_name_Hall '-P 2ybc'
_symmetry_space_group_name_H-M 'P 1 21/c 1'
_atom_sites_solution_hydrogens geom
_atom_sites_solution_primary direct
_atom_sites_solution_secondary difmap
_audit_creation_method SHELXL-97
_cell_angle_alpha 90.00
_cell_angle_beta 115.4160(10)
_cell_angle_gamma 90.00
_cell_formula_units_Z 8
_cell_length_a 19.1703(2)
_cell_length_b 9.71680(10)
_cell_length_c 39.0199(6)
_cell_measurement_reflns_used 27429
_cell_measurement_temperature 100(2)
_cell_measurement_theta_max 29.23
_cell_measurement_theta_min 2.96
_cell_volume 6564.92(15)
_computing_cell_refinement 'CrysAlis RED, Oxford Diffraction Ltd'
_computing_data_collection 'CrysAlis CCD, Oxford Diffraction Ltd'
_computing_data_reduction 'CrysAlis RED, Oxford Diffraction Ltd'
_computing_molecular_graphics 'SHELXTL (Sheldrick, 1997)'
_computing_publication_material 'SHELXTL (Sheldrick, 1997)'
_computing_structure_refinement 'SHELXL-97 (Sheldrick, 1997)'
_computing_structure_solution 'SHELXS-97 (Sheldrick, 1990)'
_diffrn_ambient_temperature 100(2)
_diffrn_detector_area_resol_mean 10.2833
_diffrn_measured_fraction_theta_full 0.993
_diffrn_measured_fraction_theta_max 0.897
_diffrn_measurement_device_type 'Oxford Diffraction Gemini R'
_diffrn_measurement_method '\f & \w scans'
_diffrn_radiation_monochromator graphite
_diffrn_radiation_source 'Enhance (Mo) X-ray Source'
_diffrn_radiation_type MoK\a
_diffrn_radiation_wavelength 0.71073
_diffrn_reflns_av_R_equivalents 0.0383
_diffrn_reflns_av_sigmaI/netI 0.0444
_diffrn_reflns_limit_h_max 26
_diffrn_reflns_limit_h_min -24
_diffrn_reflns_limit_k_max 13
_diffrn_reflns_limit_k_min -13
_diffrn_reflns_limit_l_max 50
_diffrn_reflns_limit_l_min -52
_diffrn_reflns_number 63814
_diffrn_reflns_theta_full 27.00
_diffrn_reflns_theta_max 29.29
_diffrn_reflns_theta_min 2.96
_diffrn_standards_decay_% nil
_exptl_absorpt_coefficient_mu 0.367
_exptl_absorpt_correction_T_max 1.00
_exptl_absorpt_correction_T_min 0.81
_exptl_absorpt_correction_type multi-scan
_exptl_absorpt_process_details 'ABSPACK(CrysAlis, Oxford Diffraction)'
_exptl_crystal_colour colourless
_exptl_crystal_density_diffrn 1.249
_exptl_crystal_density_method 'not measured'
_exptl_crystal_description block
_exptl_crystal_F_000 2640
_exptl_crystal_size_max 0.40
_exptl_crystal_size_mid 0.30
_exptl_crystal_size_min 0.10
_refine_diff_density_max 0.770
_refine_diff_density_min -1.773
_refine_diff_density_rms 0.074
_refine_ls_extinction_method none
_refine_ls_goodness_of_fit_ref 1.017
_refine_ls_hydrogen_treatment constr
_refine_ls_matrix_type full
_refine_ls_number_parameters 737
_refine_ls_number_reflns 16115
_refine_ls_number_restraints 0
_refine_ls_restrained_S_all 1.017
_refine_ls_R_factor_all 0.0626
_refine_ls_R_factor_gt 0.0425
_refine_ls_shift/su_max 0.002
_refine_ls_shift/su_mean 0.000
_refine_ls_structure_factor_coef Fsqd
_refine_ls_weighting_details 'calc w=1/[\s^2^(Fo^2^)+(0.0392P)^2^+4.6523P] where P=(Fo^2^+2Fc^2^)/3'
_refine_ls_weighting_scheme calc
_refine_ls_wR_factor_gt 0.0860
_refine_ls_wR_factor_ref 0.0903
_reflns_number_gt 12293
_reflns_number_total 16115
_reflns_threshold_expression >2sigma(I)
_cod_data_source_file ja106588m_si_002.cif
_cod_data_source_block la5
_cod_original_cell_volume 6564.92(14)
_cod_database_code 4103402

loop_
_symmetry_equiv_pos_as_xyz
'x, y, z'
'-x, y+1/2, -z+1/2'
'-x, -y, -z'
'x, -y-1/2, z-1/2'

loop_
_atom_site_label
_atom_site_type_symbol
_atom_site_fract_x
_atom_site_fract_y
_atom_site_fract_z
_atom_site_U_iso_or_equiv
_atom_site_adp_type
_atom_site_occupancy
_atom_site_symmetry_multiplicity
_atom_site_calc_flag
_atom_site_refinement_flags
Zr1 Zr 0.267244(11) 0.169854(19) 0.835714(5) 0.00831(5) Uani 1 1 d .
O1 O 0.33437(8) -0.00763(14) 0.86211(4) 0.0112(3) Uani 1 1 d .
N1 N 0.17508(9) -0.00957(17) 0.83090(5) 0.0099(3) Uani 1 1 d .
C1 C 0.33360(11) -0.1003(2) 0.88686(5) 0.0098(4) Uani 1 1 d .
O2 O 0.13032(8) -0.17286(15) 0.85772(4) 0.0162(3) Uani 1 1 d .
N2 N 0.19107(10) 0.23084(18) 0.78139(5) 0.0129(4) Uani 1 1 d .
C2 C 0.40195(12) -0.1722(2) 0.91193(6) 0.0114(4) Uani 1 1 d .
N3 N 0.35583(10) 0.20939(17) 0.81811(5) 0.0135(4) Uani 1 1 d .
C3 C 0.39756(12) -0.2502(2) 0.94063(6) 0.0131(4) Uani 1 1 d .
H3A H 0.4436 -0.2937 0.9580 0.016 Uiso 1 1 calc R
C4 C 0.33024(12) -0.2701(2) 0.94605(6) 0.0126(4) Uani 1 1 d .
C5 C 0.26340(12) -0.2158(2) 0.91893(6) 0.0118(4) Uani 1 1 d .
H5A H 0.2158 -0.2336 0.9202 0.014 Uiso 1 1 calc R
C6 C 0.26407(11) -0.1336(2) 0.88903(6) 0.0103(4) Uani 1 1 d .
C7 C 0.19043(12) -0.0966(2) 0.85833(6) 0.0112(4) Uani 1 1 d .
C8 C 0.06208(12) -0.1143(2) 0.82779(6) 0.0174(5) Uani 1 1 d .
H8A H 0.0368 -0.0480 0.8381 0.021 Uiso 1 1 calc R
H8B H 0.0246 -0.1870 0.8136 0.021 Uiso 1 1 calc R
C9 C 0.09317(12) -0.0421(2) 0.80249(6) 0.0134(4) Uani 1 1 d .
C10 C 0.09789(13) -0.1426(2) 0.77356(6) 0.0182(5) Uani 1 1 d .
H10A H 0.1273 -0.1007 0.7610 0.027 Uiso 1 1 calc R
H10B H 0.0457 -0.1645 0.7546 0.027 Uiso 1 1 calc R
H10C H 0.1237 -0.2272 0.7865 0.027 Uiso 1 1 calc R
C11 C 0.04476(12) 0.0830(2) 0.78339(6) 0.0160(4) Uani 1 1 d .
H11A H 0.0660 0.1276 0.7674 0.024 Uiso 1 1 calc R
H11B H 0.0456 0.1480 0.8028 0.024 Uiso 1 1 calc R
H11C H -0.0086 0.0544 0.7677 0.024 Uiso 1 1 calc R
C12 C 0.33384(13) -0.3529(2) 0.98029(6) 0.0154(4) Uani 1 1 d .
C13 C 0.39318(15) -0.2853(3) 1.01702(7) 0.0291(6) Uani 1 1 d .
H13A H 0.3983 -0.3409 1.0389 0.044 Uiso 1 1 calc R
H13B H 0.3756 -0.1926 1.0194 0.044 Uiso 1 1 calc R
H13C H 0.4433 -0.2794 1.0160 0.044 Uiso 1 1 calc R
C14 C 0.35918(16) -0.5002(2) 0.97808(7) 0.0283(6) Uani 1 1 d .
H14A H 0.3230 -0.5424 0.9542 0.043 Uiso 1 1 calc R
H14B H 0.3597 -0.5534 0.9995 0.043 Uiso 1 1 calc R
H14C H 0.4111 -0.4995 0.9791 0.043 Uiso 1 1 calc R
C15 C 0.25672(14) -0.3569(3) 0.98239(7) 0.0238(5) Uani 1 1 d .
H15A H 0.2188 -0.4050 0.9601 0.036 Uiso 1 1 calc R
H15B H 0.2390 -0.2628 0.9830 0.036 Uiso 1 1 calc R
H15C H 0.2625 -0.4057 1.0054 0.036 Uiso 1 1 calc R
C16 C 0.47800(12) -0.1619(2) 0.90791(6) 0.0137(4) Uani 1 1 d .
C17 C 0.53977(13) -0.2622(2) 0.93427(7) 0.0221(5) Uani 1 1 d .
H17A H 0.5533 -0.2381 0.9608 0.033 Uiso 1 1 calc R
H17B H 0.5859 -0.2561 0.9295 0.033 Uiso 1 1 calc R
H17C H 0.5195 -0.3563 0.9293 0.033 Uiso 1 1 calc R
C18 C 0.51185(13) -0.0163(2) 0.91924(6) 0.0174(5) Uani 1 1 d .
H18A H 0.5267 -0.0018 0.9463 0.026 Uiso 1 1 calc R
H18B H 0.4730 0.0520 0.9044 0.026 Uiso 1 1 calc R
H18C H 0.5574 -0.0065 0.9142 0.026 Uiso 1 1 calc R
C19 C 0.46328(13) -0.2005(2) 0.86708(6) 0.0185(5) Uani 1 1 d .
H19A H 0.4513 -0.2988 0.8629 0.028 Uiso 1 1 calc R
H19B H 0.5095 -0.1804 0.8632 0.028 Uiso 1 1 calc R
H19C H 0.4197 -0.1468 0.8491 0.028 Uiso 1 1 calc R
C20 C 0.19705(13) 0.1361(2) 0.75371(6) 0.0194(5) Uani 1 1 d .
H20A H 0.1452 0.1109 0.7349 0.029 Uiso 1 1 calc R
H20B H 0.2249 0.0531 0.7667 0.029 Uiso 1 1 calc R
H20C H 0.2251 0.1808 0.7409 0.029 Uiso 1 1 calc R
C21 C 0.14511(13) 0.3489(2) 0.76141(7) 0.0211(5) Uani 1 1 d .
H21A H 0.0925 0.3188 0.7449 0.032 Uiso 1 1 calc R
H21B H 0.1682 0.3916 0.7460 0.032 Uiso 1 1 calc R
H21C H 0.1436 0.4159 0.7798 0.032 Uiso 1 1 calc R
C22 C 0.35251(13) 0.3270(2) 0.79443(7) 0.0181(5) Uani 1 1 d .
H22A H 0.3634 0.2967 0.7732 0.027 Uiso 1 1 calc R
H22B H 0.3910 0.3953 0.8096 0.027 Uiso 1 1 calc R
H22C H 0.3009 0.3681 0.7845 0.027 Uiso 1 1 calc R
C23 C 0.43192(12) 0.1496(2) 0.83135(6) 0.0189(5) Uani 1 1 d .
H23A H 0.4421 0.1255 0.8095 0.028 Uiso 1 1 calc R
H23B H 0.4347 0.0666 0.8461 0.028 Uiso 1 1 calc R
H23C H 0.4705 0.2162 0.8474 0.028 Uiso 1 1 calc R
C24 C 0.30293(13) 0.2400(2) 0.90444(6) 0.0149(4) Uani 1 1 d .
C25 C 0.22125(12) 0.2519(2) 0.88693(6) 0.0144(4) Uani 1 1 d .
C26 C 0.20071(12) 0.3602(2) 0.85992(6) 0.0152(4) Uani 1 1 d .
C27 C 0.26938(13) 0.4151(2) 0.86018(6) 0.0164(5) Uani 1 1 d .
C28 C 0.33279(13) 0.3406(2) 0.88763(6) 0.0157(4) Uani 1 1 d .
C29 C 0.41689(12) 0.3733(2) 0.90011(7) 0.0194(5) Uani 1 1 d .
H29A H 0.4333 0.4421 0.9204 0.029 Uiso 1 1 calc R
H29B H 0.4246 0.4099 0.8786 0.029 Uiso 1 1 calc R
H29C H 0.4476 0.2894 0.9095 0.029 Uiso 1 1 calc R
C30 C 0.27684(14) 0.5442(2) 0.84092(7) 0.0213(5) Uani 1 1 d .
H30A H 0.2734 0.6244 0.8553 0.032 Uiso 1 1 calc R
H30B H 0.2351 0.5479 0.8152 0.032 Uiso 1 1 calc R
H30C H 0.3268 0.5445 0.8397 0.032 Uiso 1 1 calc R
C31 C 0.12127(13) 0.4228(2) 0.84108(7) 0.0222(5) Uani 1 1 d .
H31A H 0.0994 0.4303 0.8596 0.033 Uiso 1 1 calc R
H31B H 0.0880 0.3642 0.8199 0.033 Uiso 1 1 calc R
H31C H 0.1247 0.5145 0.8315 0.033 Uiso 1 1 calc R
C32 C 0.16489(13) 0.1782(2) 0.89796(6) 0.0187(5) Uani 1 1 d .
H32A H 0.1498 0.2389 0.9137 0.028 Uiso 1 1 calc R
H32B H 0.1891 0.0950 0.9123 0.028 Uiso 1 1 calc R
H32C H 0.1190 0.1527 0.8750 0.028 Uiso 1 1 calc R
C33 C 0.35050(13) 0.1557(2) 0.93893(6) 0.0186(5) Uani 1 1 d .
H33A H 0.3654 0.2126 0.9617 0.028 Uiso 1 1 calc R
H33B H 0.3970 0.1227 0.9370 0.028 Uiso 1 1 calc R
H33C H 0.3201 0.0769 0.9405 0.028 Uiso 1 1 calc R
Zr1A Zr 0.230558(11) -0.206195(19) 0.662054(5) 0.00868(5) Uani 1 1 d .
O1A O 0.16487(8) -0.02909(14) 0.63483(4) 0.0121(3) Uani 1 1 d .
N1A N 0.32463(9) -0.02890(17) 0.66800(5) 0.0108(3) Uani 1 1 d .
C1A C 0.16724(12) 0.0655(2) 0.61087(6) 0.0118(4) Uani 1 1 d .
O2A O 0.37232(8) 0.13256(16) 0.64222(4) 0.0177(3) Uani 1 1 d .
N2A N 0.30506(10) -0.26694(18) 0.71671(5) 0.0127(4) Uani 1 1 d .
C2A C 0.09991(12) 0.1387(2) 0.58519(6) 0.0138(4) Uani 1 1 d .
N3A N 0.14059(10) -0.24465(18) 0.67861(5) 0.0146(4) Uani 1 1 d .
C3A C 0.10685(12) 0.2211(2) 0.55764(6) 0.0159(4) Uani 1 1 d .
H3AA H 0.0615 0.2650 0.5398 0.019 Uiso 1 1 calc R
C4A C 0.17561(12) 0.2439(2) 0.55423(6) 0.0147(4) Uani 1 1 d .
C5A C 0.24153(12) 0.1850(2) 0.58175(6) 0.0138(4) Uani 1 1 d .
H5AA H 0.2901 0.2029 0.5815 0.017 Uiso 1 1 calc R
C6A C 0.23825(11) 0.0994(2) 0.61000(6) 0.0115(4) Uani 1 1 d .
C7A C 0.31086(12) 0.0588(2) 0.64093(6) 0.0121(4) Uani 1 1 d .
C8A C 0.40195(13) 0.1036(2) 0.72545(6) 0.0200(5) Uani 1 1 d .
H8AA H 0.3730 0.0627 0.7384 0.030 Uiso 1 1 calc R
H8AB H 0.3756 0.1873 0.7121 0.030 Uiso 1 1 calc R
H8AC H 0.4542 0.1268 0.7442 0.030 Uiso 1 1 calc R
C9A C 0.40654(12) 0.0009(2) 0.69692(6) 0.0134(4) Uani 1 1 d .
C10A C 0.43953(12) 0.0707(2) 0.67204(6) 0.0192(5) Uani 1 1 d .
H10D H 0.4782 0.1413 0.6865 0.023 Uiso 1 1 calc R
H10E H 0.4638 0.0027 0.6616 0.023 Uiso 1 1 calc R
C11A C 0.45370(12) -0.1251(2) 0.71628(6) 0.0169(5) Uani 1 1 d .
H11D H 0.4326 -0.1667 0.7327 0.025 Uiso 1 1 calc R
H11E H 0.5075 -0.0980 0.7316 0.025 Uiso 1 1 calc R
H11F H 0.4515 -0.1920 0.6970 0.025 Uiso 1 1 calc R
C12A C 0.18134(14) 0.3319(2) 0.52283(6) 0.0189(5) Uani 1 1 d .
C13A C 0.10345(15) 0.3884(3) 0.49515(8) 0.0366(7) Uani 1 1 d .
H13D H 0.0830 0.4494 0.5087 0.055 Uiso 1 1 calc R
H13E H 0.0674 0.3121 0.4838 0.055 Uiso 1 1 calc R
H13F H 0.1097 0.4403 0.4751 0.055 Uiso 1 1 calc R
C14A C 0.21415(16) 0.2426(3) 0.50059(7) 0.0292(6) Uani 1 1 d .
H14D H 0.2197 0.2986 0.4810 0.044 Uiso 1 1 calc R
H14E H 0.1789 0.1658 0.4886 0.044 Uiso 1 1 calc R
H14F H 0.2648 0.2065 0.5180 0.044 Uiso 1 1 calc R
C15A C 0.23663(15) 0.4525(2) 0.54085(7) 0.0255(5) Uani 1 1 d .
H15D H 0.2168 0.5093 0.5555 0.038 Uiso 1 1 calc R
H15E H 0.2406 0.5084 0.5209 0.038 Uiso 1 1 calc R
H15F H 0.2878 0.4169 0.5577 0.038 Uiso 1 1 calc R
C16A C 0.02235(12) 0.1271(2) 0.58777(6) 0.0172(5) Uani 1 1 d .
C17A C -0.03858(13) 0.2285(3) 0.56090(8) 0.0304(6) Uani 1 1 d .
H17D H -0.0507 0.2049 0.5345 0.046 Uiso 1 1 calc R
H17E H -0.0181 0.3224 0.5662 0.046 Uiso 1 1 calc R
H17F H -0.0856 0.2225 0.5649 0.046 Uiso 1 1 calc R
C18A C 0.03438(13) 0.1651(2) 0.62834(7) 0.0228(5) Uani 1 1 d .
H18D H 0.0775 0.1116 0.6468 0.034 Uiso 1 1 calc R
H18E H -0.0127 0.1443 0.6313 0.034 Uiso 1 1 calc R
H18F H 0.0460 0.2635 0.6327 0.034 Uiso 1 1 calc R
C19A C -0.01137(13) -0.0179(2) 0.57606(7) 0.0220(5) Uani 1 1 d .
H19D H 0.0267 -0.0864 0.5915 0.033 Uiso 1 1 calc R
H19E H -0.0240 -0.0329 0.5492 0.033 Uiso 1 1 calc R
H19F H -0.0583 -0.0270 0.5800 0.033 Uiso 1 1 calc R
C20A C 0.35016(13) -0.3842(2) 0.73739(7) 0.0209(5) Uani 1 1 d .
H20D H 0.4026 -0.3540 0.7542 0.031 Uiso 1 1 calc R
H20E H 0.3524 -0.4525 0.7194 0.031 Uiso 1 1 calc R
H20F H 0.3260 -0.4253 0.7526 0.031 Uiso 1 1 calc R
C21A C 0.29794(14) -0.1707(2) 0.74379(6) 0.0204(5) Uani 1 1 d .
H21E H 0.2701 -0.2150 0.7568 0.031 Uiso 1 1 calc R
H21D H 0.2694 -0.0889 0.7303 0.031 Uiso 1 1 calc R
H21F H 0.3495 -0.1434 0.7625 0.031 Uiso 1 1 calc R
C22A C 0.06468(13) -0.1839(2) 0.66504(7) 0.0211(5) Uani 1 1 d .
H22D H 0.0538 -0.1602 0.6867 0.032 Uiso 1 1 calc R
H22E H 0.0260 -0.2498 0.6487 0.032 Uiso 1 1 calc R
H22F H 0.0627 -0.1005 0.6505 0.032 Uiso 1 1 calc R
C23A C 0.14277(13) -0.3612(2) 0.70247(6) 0.0179(5) Uani 1 1 d .
H23E H 0.1946 -0.4018 0.7133 0.027 Uiso 1 1 calc R
H23F H 0.1050 -0.4304 0.6872 0.027 Uiso 1 1 calc R
H23D H 0.1302 -0.3300 0.7230 0.027 Uiso 1 1 calc R
C24A C 0.19656(13) -0.2783(2) 0.59363(6) 0.0156(4) Uani 1 1 d .
C25A C 0.27805(13) -0.2892(2) 0.61159(6) 0.0152(4) Uani 1 1 d .
C26A C 0.29825(13) -0.3967(2) 0.63886(6) 0.0160(5) Uani 1 1 d .
C27A C 0.22929(12) -0.4524(2) 0.63812(6) 0.0150(4) Uani 1 1 d .
C28A C 0.16626(12) -0.3791(2) 0.61022(6) 0.0155(4) Uani 1 1 d .
C29A C 0.08214(13) -0.4125(2) 0.59719(7) 0.0221(5) Uani 1 1 d .
H29D H 0.0656 -0.4764 0.5757 0.033 Uiso 1 1 calc R
H29E H 0.0517 -0.3277 0.5893 0.033 Uiso 1 1 calc R
H29F H 0.0744 -0.4551 0.6181 0.033 Uiso 1 1 calc R
C30A C 0.22245(14) -0.5809(2) 0.65802(7) 0.0209(5) Uani 1 1 d .
H30D H 0.2198 -0.6614 0.6424 0.031 Uiso 1 1 calc R
H30E H 0.1755 -0.5760 0.6621 0.031 Uiso 1 1 calc R
H30F H 0.2676 -0.5888 0.6826 0.031 Uiso 1 1 calc R
C31A C 0.37784(13) -0.4594(2) 0.65830(7) 0.0208(5) Uani 1 1 d .
H31D H 0.4028 -0.4575 0.6410 0.031 Uiso 1 1 calc R
H31E H 0.3735 -0.5549 0.6653 0.031 Uiso 1 1 calc R
H31F H 0.4089 -0.4066 0.6812 0.031 Uiso 1 1 calc R
C32A C 0.33338(14) -0.2171(2) 0.59960(7) 0.0224(5) Uani 1 1 d .
H32D H 0.3425 -0.2744 0.5813 0.034 Uiso 1 1 calc R
H32E H 0.3824 -0.2013 0.6219 0.034 Uiso 1 1 calc R
H32F H 0.3113 -0.1287 0.5879 0.034 Uiso 1 1 calc R
C33A C 0.14965(14) -0.1963(2) 0.55859(6) 0.0211(5) Uani 1 1 d .
H33D H 0.1383 -0.2531 0.5361 0.032 Uiso 1 1 calc R
H33E H 0.1789 -0.1148 0.5577 0.032 Uiso 1 1 calc R
H33F H 0.1012 -0.1676 0.5592 0.032 Uiso 1 1 calc R

loop_
_atom_site_aniso_label
_atom_site_aniso_U_11
_atom_site_aniso_U_22
_atom_site_aniso_U_33
_atom_site_aniso_U_23
_atom_site_aniso_U_13
_atom_site_aniso_U_12
Zr1 0.00669(10) 0.00733(9) 0.01144(10) 0.00083(7) 0.00438(8) 0.00038(7)
O1 0.0090(7) 0.0097(7) 0.0158(7) 0.0017(6) 0.0062(6) 0.0009(5)
N1 0.0062(8) 0.0099(8) 0.0133(8) 0.0001(6) 0.0039(7) 0.0008(6)
C1 0.0103(10) 0.0078(9) 0.0119(9) -0.0009(7) 0.0052(8) -0.0003(8)
O2 0.0066(7) 0.0188(8) 0.0206(8) 0.0075(6) 0.0034(6) -0.0028(6)
N2 0.0098(9) 0.0127(9) 0.0155(9) 0.0026(7) 0.0048(7) -0.0006(7)
C2 0.0091(10) 0.0077(9) 0.0168(10) 0.0000(8) 0.0051(8) 0.0013(8)
N3 0.0123(9) 0.0132(9) 0.0160(9) 0.0039(7) 0.0072(7) 0.0021(7)
C3 0.0108(10) 0.0122(10) 0.0137(10) 0.0003(8) 0.0028(8) 0.0026(8)
C4 0.0146(11) 0.0072(10) 0.0161(10) 0.0008(8) 0.0067(9) -0.0009(8)
C5 0.0087(10) 0.0104(10) 0.0177(10) -0.0001(8) 0.0070(9) -0.0003(8)
C6 0.0094(10) 0.0066(9) 0.0139(10) -0.0003(7) 0.0042(8) 0.0010(7)
C7 0.0088(10) 0.0103(10) 0.0167(10) -0.0018(8) 0.0074(8) -0.0011(8)
C8 0.0060(10) 0.0223(12) 0.0204(11) 0.0060(9) 0.0023(9) -0.0012(8)
C9 0.0072(10) 0.0147(10) 0.0167(10) 0.0003(8) 0.0034(9) -0.0018(8)
C10 0.0142(11) 0.0159(11) 0.0211(11) -0.0031(9) 0.0043(9) -0.0038(9)
C11 0.0091(10) 0.0172(11) 0.0202(11) 0.0019(9) 0.0047(9) 0.0000(8)
C12 0.0176(11) 0.0159(11) 0.0145(10) 0.0035(8) 0.0085(9) 0.0024(9)
C13 0.0257(14) 0.0429(16) 0.0184(12) -0.0002(11) 0.0092(11) -0.0070(12)
C14 0.0408(16) 0.0218(13) 0.0305(14) 0.0108(10) 0.0230(13) 0.0091(11)
C15 0.0218(12) 0.0267(13) 0.0262(13) 0.0102(10) 0.0133(11) 0.0013(10)
C16 0.0085(10) 0.0131(10) 0.0201(11) 0.0024(8) 0.0067(9) 0.0021(8)
C17 0.0104(11) 0.0228(12) 0.0342(13) 0.0103(10) 0.0104(10) 0.0042(9)
C18 0.0121(11) 0.0165(11) 0.0243(12) 0.0005(9) 0.0083(9) -0.0033(9)
C19 0.0160(11) 0.0165(11) 0.0283(12) -0.0020(9) 0.0145(10) 0.0006(9)
C20 0.0189(12) 0.0236(12) 0.0162(11) -0.0026(9) 0.0080(9) -0.0030(9)
C21 0.0169(12) 0.0194(12) 0.0231(12) 0.0092(9) 0.0049(10) 0.0040(9)
C22 0.0149(11) 0.0164(11) 0.0274(12) 0.0058(9) 0.0131(10) 0.0007(9)
C23 0.0136(11) 0.0232(12) 0.0232(12) 0.0058(9) 0.0110(10) 0.0019(9)
C24 0.0180(11) 0.0129(10) 0.0138(10) -0.0043(8) 0.0067(9) 0.0003(9)
C25 0.0154(11) 0.0149(10) 0.0155(10) -0.0046(8) 0.0092(9) -0.0009(9)
C26 0.0152(11) 0.0131(10) 0.0188(11) -0.0039(8) 0.0088(9) 0.0027(8)
C27 0.0156(11) 0.0114(10) 0.0213(11) -0.0033(8) 0.0070(9) 0.0000(8)
C28 0.0152(11) 0.0126(11) 0.0185(11) -0.0047(8) 0.0066(9) -0.0003(8)
C29 0.0141(11) 0.0173(11) 0.0243(12) -0.0038(9) 0.0060(10) -0.0030(9)
C30 0.0226(13) 0.0094(10) 0.0292(13) -0.0020(9) 0.0087(11) -0.0006(9)
C31 0.0155(12) 0.0200(12) 0.0323(13) -0.0010(10) 0.0113(11) 0.0053(9)
C32 0.0176(12) 0.0216(12) 0.0221(11) -0.0029(9) 0.0135(10) 0.0001(9)
C33 0.0215(12) 0.0180(11) 0.0141(10) -0.0025(8) 0.0055(9) -0.0002(9)
Zr1A 0.00687(10) 0.00826(10) 0.01207(10) 0.00074(7) 0.00517(8) 0.00005(7)
O1A 0.0101(7) 0.0111(7) 0.0167(7) 0.0019(6) 0.0074(6) 0.0000(6)
N1A 0.0077(8) 0.0104(8) 0.0138(8) 0.0004(7) 0.0042(7) 0.0006(7)
C1A 0.0106(10) 0.0075(10) 0.0163(10) -0.0012(8) 0.0049(9) -0.0013(8)
O2A 0.0076(7) 0.0230(8) 0.0197(8) 0.0093(6) 0.0032(6) -0.0016(6)
N2A 0.0119(9) 0.0126(9) 0.0156(9) 0.0044(7) 0.0079(7) 0.0020(7)
C2A 0.0104(10) 0.0121(10) 0.0178(10) -0.0003(8) 0.0050(9) -0.0008(8)
N3A 0.0137(9) 0.0122(9) 0.0204(9) 0.0046(7) 0.0097(8) 0.0014(7)
C3A 0.0112(10) 0.0137(11) 0.0173(10) 0.0024(8) 0.0010(9) 0.0020(8)
C4A 0.0162(11) 0.0119(10) 0.0155(10) 0.0019(8) 0.0064(9) 0.0008(8)
C5A 0.0107(10) 0.0147(10) 0.0166(10) -0.0004(8) 0.0065(9) -0.0007(8)
C6A 0.0095(10) 0.0106(10) 0.0144(10) 0.0002(8) 0.0051(8) 0.0009(8)
C7A 0.0097(10) 0.0120(10) 0.0167(10) -0.0005(8) 0.0076(9) -0.0007(8)
C8A 0.0155(11) 0.0196(12) 0.0205(11) -0.0025(9) 0.0036(10) -0.0033(9)
C9A 0.0073(10) 0.0156(11) 0.0163(10) 0.0020(8) 0.0040(9) -0.0029(8)
C10A 0.0078(10) 0.0250(12) 0.0213(11) 0.0082(9) 0.0030(9) -0.0003(9)
C11A 0.0089(10) 0.0189(11) 0.0213(11) 0.0061(9) 0.0049(9) 0.0010(8)
C12A 0.0213(12) 0.0185(11) 0.0147(10) 0.0041(9) 0.0056(9) 0.0009(9)
C13A 0.0283(15) 0.0449(17) 0.0337(15) 0.0240(13) 0.0105(12) 0.0071(13)
C14A 0.0437(16) 0.0262(13) 0.0204(12) 0.0015(10) 0.0163(12) 0.0026(12)
C15A 0.0349(15) 0.0196(12) 0.0230(12) 0.0017(9) 0.0133(11) -0.0038(11)
C16A 0.0083(10) 0.0156(11) 0.0263(12) 0.0040(9) 0.0061(9) 0.0012(8)
C17A 0.0103(11) 0.0281(14) 0.0503(17) 0.0160(12) 0.0106(11) 0.0038(10)
C18A 0.0151(12) 0.0201(12) 0.0387(14) -0.0040(10) 0.0166(11) -0.0004(9)
C19A 0.0152(12) 0.0207(12) 0.0271(12) 0.0001(10) 0.0062(10) -0.0041(9)
C20A 0.0169(12) 0.0197(12) 0.0221(12) 0.0089(9) 0.0047(10) 0.0019(9)
C21A 0.0213(12) 0.0240(12) 0.0162(11) -0.0032(9) 0.0084(10) -0.0041(10)
C22A 0.0120(11) 0.0275(13) 0.0251(12) 0.0067(10) 0.0092(10) 0.0020(9)
C23A 0.0153(11) 0.0163(11) 0.0259(12) 0.0033(9) 0.0124(10) 0.0003(9)
C24A 0.0186(11) 0.0160(11) 0.0130(10) -0.0043(8) 0.0075(9) 0.0002(9)
C25A 0.0172(11) 0.0145(11) 0.0169(10) -0.0048(8) 0.0103(9) -0.0012(9)
C26A 0.0158(11) 0.0146(11) 0.0196(11) -0.0046(8) 0.0096(9) -0.0001(9)
C27A 0.0154(11) 0.0122(10) 0.0172(11) -0.0028(8) 0.0070(9) -0.0001(8)
C28A 0.0136(11) 0.0145(11) 0.0179(11) -0.0056(8) 0.0064(9) -0.0010(8)
C29A 0.0158(12) 0.0221(12) 0.0247(12) -0.0058(10) 0.0050(10) -0.0041(9)
C30A 0.0209(12) 0.0127(11) 0.0313(13) -0.0011(9) 0.0132(11) -0.0031(9)
C31A 0.0169(12) 0.0186(12) 0.0297(13) -0.0018(9) 0.0127(10) 0.0038(9)
C32A 0.0261(13) 0.0251(13) 0.0252(12) -0.0032(10) 0.0197(11) -0.0009(10)
C33A 0.0243(13) 0.0220(12) 0.0144(11) -0.0007(9) 0.0056(10) 0.0011(10)

loop_
_atom_type_symbol
_atom_type_description
_atom_type_scat_dispersion_real
_atom_type_scat_dispersion_imag
_atom_type_scat_source
C C 0.0033 0.0016 'International Tables Vol C Tables 4.2.6.8 and 6.1.1.4'
H H 0.0000 0.0000 'International Tables Vol C Tables 4.2.6.8 and 6.1.1.4'
N N 0.0061 0.0033 'International Tables Vol C Tables 4.2.6.8 and 6.1.1.4'
O O 0.0106 0.0060 'International Tables Vol C Tables 4.2.6.8 and 6.1.1.4'
Zr Zr -2.9673 0.5597 'International Tables Vol C Tables 4.2.6.8 and 6.1.1.4'

loop_
_geom_angle_atom_site_label_1
_geom_angle_atom_site_label_2
_geom_angle_atom_site_label_3
_geom_angle
N2 Zr1 N3 85.86(7)
N2 Zr1 O1 137.47(6)
N3 Zr1 O1 84.37(6)
N2 Zr1 N1 87.51(6)
N3 Zr1 N1 139.52(6)
O1 Zr1 N1 74.07(5)
N2 Zr1 C28 121.73(7)
N3 Zr1 C28 87.04(7)
O1 Zr1 C28 98.98(6)
N1 Zr1 C28 129.37(7)
N2 Zr1 C24 138.39(7)
N3 Zr1 C24 113.56(7)
O1 Zr1 C24 82.81(6)
N1 Zr1 C24 97.50(6)
C28 Zr1 C24 32.74(7)
N2 Zr1 C27 90.39(7)
N3 Zr1 C27 93.74(7)
O1 Zr1 C27 131.47(6)
N1 Zr1 C27 126.22(7)
C28 Zr1 C27 32.67(7)
C24 Zr1 C27 53.64(7)
N2 Zr1 C25 111.75(7)
N3 Zr1 C25 140.05(7)
O1 Zr1 C25 101.98(6)
N1 Zr1 C25 78.85(6)
C28 Zr1 C25 53.06(7)
C24 Zr1 C25 31.70(7)
C27 Zr1 C25 52.53(7)
N2 Zr1 C26 85.95(7)
N3 Zr1 C26 124.43(7)
O1 Zr1 C26 132.62(6)
N1 Zr1 C26 94.78(6)
C28 Zr1 C26 52.93(7)
C24 Zr1 C26 52.53(7)
C27 Zr1 C26 31.55(7)
C25 Zr1 C26 31.26(7)
C1 O1 Zr1 135.07(13)
C7 N1 C9 105.33(16)
C7 N1 Zr1 120.31(13)
C9 N1 Zr1 134.12(12)
O1 C1 C6 120.45(17)
O1 C1 C2 122.35(18)
C6 C1 C2 117.19(18)
C7 O2 C8 105.42(15)
C21 N2 C20 108.84(17)
C21 N2 Zr1 140.46(15)
C20 N2 Zr1 109.32(13)
C3 C2 C1 117.60(19)
C3 C2 C16 120.57(18)
C1 C2 C16 121.83(18)
C23 N3 C22 107.80(17)
C23 N3 Zr1 129.57(14)
C22 N3 Zr1 121.68(13)
C2 C3 C4 125.08(19)
C2 C3 H3A 117.5
C4 C3 H3A 117.5
C5 C4 C3 116.40(19)
C5 C4 C12 123.50(19)
C3 C4 C12 120.07(18)
C4 C5 C6 121.12(19)
C4 C5 H5A 119.4
C6 C5 H5A 119.4
C1 C6 C5 121.44(18)
C1 C6 C7 120.25(18)
C5 C6 C7 117.99(18)
N1 C7 O2 116.78(17)
N1 C7 C6 129.74(19)
O2 C7 C6 113.34(17)
O2 C8 C9 103.56(16)
O2 C8 H8A 111.0
C9 C8 H8A 111.0
O2 C8 H8B 111.0
C9 C8 H8B 111.0
H8A C8 H8B 109.0
N1 C9 C11 114.51(17)
N1 C9 C10 107.64(16)
C11 C9 C10 111.58(18)
N1 C9 C8 101.10(16)
C11 C9 C8 111.10(18)
C10 C9 C8 110.41(18)
C9 C10 H10A 109.5
C9 C10 H10B 109.5
H10A C10 H10B 109.5
C9 C10 H10C 109.5
H10A C10 H10C 109.5
H10B C10 H10C 109.5
C9 C11 H11A 109.5
C9 C11 H11B 109.5
H11A C11 H11B 109.5
C9 C11 H11C 109.5
H11A C11 H11C 109.5
H11B C11 H11C 109.5
C15 C12 C14 108.7(2)
C15 C12 C4 112.33(18)
C14 C12 C4 109.80(18)
C15 C12 C13 107.97(19)
C14 C12 C13 109.0(2)
C4 C12 C13 108.97(18)
C12 C13 H13A 109.5
C12 C13 H13B 109.5
H13A C13 H13B 109.5
C12 C13 H13C 109.5
H13A C13 H13C 109.5
H13B C13 H13C 109.5
C12 C14 H14A 109.5
C12 C14 H14B 109.5
H14A C14 H14B 109.5
C12 C14 H14C 109.5
H14A C14 H14C 109.5
H14B C14 H14C 109.5
C12 C15 H15A 109.5
C12 C15 H15B 109.5
H15A C15 H15B 109.5
C12 C15 H15C 109.5
H15A C15 H15C 109.5
H15B C15 H15C 109.5
C2 C16 C17 112.51(17)
C2 C16 C19 109.24(17)
C17 C16 C19 106.53(18)
C2 C16 C18 109.40(17)
C17 C16 C18 106.35(18)
C19 C16 C18 112.83(18)
C16 C17 H17A 109.5
C16 C17 H17B 109.5
H17A C17 H17B 109.5
C16 C17 H17C 109.5
H17A C17 H17C 109.5
H17B C17 H17C 109.5
C16 C18 H18A 109.5
C16 C18 H18B 109.5
H18A C18 H18B 109.5
C16 C18 H18C 109.5
H18A C18 H18C 109.5
H18B C18 H18C 109.5
C16 C19 H19A 109.5
C16 C19 H19B 109.5
H19A C19 H19B 109.5
C16 C19 H19C 109.5
H19A C19 H19C 109.5
H19B C19 H19C 109.5
N2 C20 H20A 109.5
N2 C20 H20B 109.5
H20A C20 H20B 109.5
N2 C20 H20C 109.5
H20A C20 H20C 109.5
H20B C20 H20C 109.5
N2 C21 H21A 109.5
N2 C21 H21B 109.5
H21A C21 H21B 109.5
N2 C21 H21C 109.5
H21A C21 H21C 109.5
H21B C21 H21C 109.5
N3 C22 H22A 109.5
N3 C22 H22B 109.5
H22A C22 H22B 109.5
N3 C22 H22C 109.5
H22A C22 H22C 109.5
H22B C22 H22C 109.5
N3 C23 H23A 109.5
N3 C23 H23B 109.5
H23A C23 H23B 109.5
N3 C23 H23C 109.5
H23A C23 H23C 109.5
H23B C23 H23C 109.5
C25 C24 C28 107.46(19)
C25 C24 C33 126.6(2)
C28 C24 C33 125.2(2)
C25 C24 Zr1 76.92(12)
C28 C24 Zr1 71.36(12)
C33 C24 Zr1 125.42(14)
C24 C25 C26 108.36(19)
C24 C25 C32 127.1(2)
C26 C25 C32 124.1(2)
C24 C25 Zr1 71.38(12)
C26 C25 Zr1 74.78(12)
C32 C25 Zr1 126.06(14)
C27 C26 C25 108.22(19)
C27 C26 C31 126.4(2)
C25 C26 C31 124.2(2)
C27 C26 Zr1 71.09(12)
C25 C26 Zr1 73.96(12)
C31 C26 Zr1 130.58(15)
C26 C27 C28 107.76(19)
C26 C27 C30 126.8(2)
C28 C27 C30 124.5(2)
C26 C27 Zr1 77.36(12)
C28 C27 Zr1 71.34(12)
C30 C27 Zr1 125.51(15)
C27 C28 C24 108.19(19)
C27 C28 C29 125.9(2)
C24 C28 C29 125.5(2)
C27 C28 Zr1 75.99(12)
C24 C28 Zr1 75.90(12)
C29 C28 Zr1 119.91(14)
C28 C29 H29A 109.5
C28 C29 H29B 109.5
H29A C29 H29B 109.5
C28 C29 H29C 109.5
H29A C29 H29C 109.5
H29B C29 H29C 109.5
C27 C30 H30A 109.5
C27 C30 H30B 109.5
H30A C30 H30B 109.5
C27 C30 H30C 109.5
H30A C30 H30C 109.5
H30B C30 H30C 109.5
C26 C31 H31A 109.5
C26 C31 H31B 109.5
H31A C31 H31B 109.5
C26 C31 H31C 109.5
H31A C31 H31C 109.5
H31B C31 H31C 109.5
C25 C32 H32A 109.5
C25 C32 H32B 109.5
H32A C32 H32B 109.5
C25 C32 H32C 109.5
H32A C32 H32C 109.5
H32B C32 H32C 109.5
C24 C33 H33A 109.5
C24 C33 H33B 109.5
H33A C33 H33B 109.5
C24 C33 H33C 109.5
H33A C33 H33C 109.5
H33B C33 H33C 109.5
N2A Zr1A N3A 85.86(7)
N2A Zr1A O1A 137.78(6)
N3A Zr1A O1A 84.84(6)
N2A Zr1A N1A 87.05(6)
N3A Zr1A N1A 139.75(6)
O1A Zr1A N1A 74.36(5)
N2A Zr1A C28A 121.36(7)
N3A Zr1A C28A 86.85(7)
O1A Zr1A C28A 99.12(6)
N1A Zr1A C28A 129.72(7)
N2A Zr1A C24A 138.39(7)
N3A Zr1A C24A 113.18(7)
O1A Zr1A C24A 82.50(6)
N1A Zr1A C24A 98.04(6)
C28A Zr1A C24A 32.70(7)
N2A Zr1A C27A 90.21(7)
N3A Zr1A C27A 93.71(7)
O1A Zr1A C27A 131.42(6)
N1A Zr1A C27A 125.90(6)
C28A Zr1A C27A 32.54(7)
C24A Zr1A C27A 53.58(7)
N2A Zr1A C25A 112.05(7)
N3A Zr1A C25A 139.83(7)
O1A Zr1A C25A 101.27(6)
N1A Zr1A C25A 78.91(6)
C28A Zr1A C25A 53.00(7)
C24A Zr1A C25A 31.65(7)
C27A Zr1A C25A 52.60(7)
N2A Zr1A C26A 85.99(7)
N3A Zr1A C26A 124.50(7)
O1A Zr1A C26A 132.08(6)
N1A Zr1A C26A 94.36(6)
C28A Zr1A C26A 52.87(7)
C24A Zr1A C26A 52.53(7)
C27A Zr1A C26A 31.61(7)
C25A Zr1A C26A 31.35(7)
C1A O1A Zr1A 136.12(13)
C7A N1A C9A 105.35(16)
C7A N1A Zr1A 120.40(13)
C9A N1A Zr1A 134.00(12)
O1A C1A C6A 120.20(18)
O1A C1A C2A 122.85(19)
C6A C1A C2A 116.94(18)
C7A O2A C10A 105.61(16)
C20A N2A C21A 108.63(17)
C20A N2A Zr1A 141.07(15)
C21A N2A Zr1A 108.90(13)
C3A C2A C1A 117.91(19)
C3A C2A C16A 120.58(19)
C1A C2A C16A 121.51(19)
C22A N3A C23A 107.49(17)
C22A N3A Zr1A 129.81(14)
C23A N3A Zr1A 121.92(14)
C2A C3A C4A 124.8(2)
C2A C3A H3AA 117.6
C4A C3A H3AA 117.6
C5A C4A C3A 116.43(19)
C5A C4A C12A 119.7(2)
C3A C4A C12A 123.86(19)
C4A C5A C6A 121.4(2)
C4A C5A H5AA 119.3
C6A C5A H5AA 119.3
C5A C6A C1A 121.66(19)
C5A C6A C7A 117.63(19)
C1A C6A C7A 120.36(18)
N1A C7A O2A 116.54(18)
N1A C7A C6A 130.16(19)
O2A C7A C6A 113.16(17)
C9A C8A H8AA 109.5
C9A C8A H8AB 109.5
H8AA C8A H8AB 109.5
C9A C8A H8AC 109.5
H8AA C8A H8AC 109.5
H8AB C8A H8AC 109.5
C11A C9A N1A 114.93(17)
C11A C9A C8A 111.91(18)
N1A C9A C8A 107.59(17)
C11A C9A C10A 110.75(18)
N1A C9A C10A 101.01(16)
C8A C9A C10A 110.08(18)
O2A C10A C9A 103.14(16)
O2A C10A H10D 111.1
C9A C10A H10D 111.1
O2A C10A H10E 111.1
C9A C10A H10E 111.1
H10D C10A H10E 109.1
C9A C11A H11D 109.5
C9A C11A H11E 109.5
H11D C11A H11E 109.5
C9A C11A H11F 109.5
H11D C11A H11F 109.5
H11E C11A H11F 109.5
C13A C12A C15A 108.9(2)
C13A C12A C4A 112.5(2)
C15A C12A C4A 109.38(18)
C13A C12A C14A 108.5(2)
C15A C12A C14A 108.7(2)
C4A C12A C14A 108.79(18)
C12A C13A H13D 109.5
C12A C13A H13E 109.5
H13D C13A H13E 109.5
C12A C13A H13F 109.5
H13D C13A H13F 109.5
H13E C13A H13F 109.5
C12A C14A H14D 109.5
C12A C14A H14E 109.5
H14D C14A H14E 109.5
C12A C14A H14F 109.5
H14D C14A H14F 109.5
H14E C14A H14F 109.5
C12A C15A H15D 109.5
C12A C15A H15E 109.5
H15D C15A H15E 109.5
C12A C15A H15F 109.5
H15D C15A H15F 109.5
H15E C15A H15F 109.5
C19A C16A C2A 110.10(18)
C19A C16A C18A 112.52(19)
C2A C16A C18A 109.06(18)
C19A C16A C17A 106.52(19)
C2A C16A C17A 112.33(19)
C18A C16A C17A 106.3(2)
C16A C17A H17D 109.5
C16A C17A H17E 109.5
H17D C17A H17E 109.5
C16A C17A H17F 109.5
H17D C17A H17F 109.5
H17E C17A H17F 109.5
C16A C18A H18D 109.5
C16A C18A H18E 109.5
H18D C18A H18E 109.5
C16A C18A H18F 109.5
H18D C18A H18F 109.5
H18E C18A H18F 109.5
C16A C19A H19D 109.5
C16A C19A H19E 109.5
H19D C19A H19E 109.5
C16A C19A H19F 109.5
H19D C19A H19F 109.5
H19E C19A H19F 109.5
N2A C20A H20D 109.5
N2A C20A H20E 109.5
H20D C20A H20E 109.5
N2A C20A H20F 109.5
H20D C20A H20F 109.5
H20E C20A H20F 109.5
N2A C21A H21E 109.5
N2A C21A H21D 109.5
H21E C21A H21D 109.5
N2A C21A H21F 109.5
H21E C21A H21F 109.5
H21D C21A H21F 109.5
N3A C22A H22D 109.5
N3A C22A H22E 109.5
H22D C22A H22E 109.5
N3A C22A H22F 109.5
H22D C22A H22F 109.5
H22E C22A H22F 109.5
N3A C23A H23E 109.5
N3A C23A H23F 109.5
H23E C23A H23F 109.5
N3A C23A H23D 109.5
H23E C23A H23D 109.5
H23F C23A H23D 109.5
C25A C24A C28A 107.56(19)
C25A C24A C33A 126.3(2)
C28A C24A C33A 125.1(2)
C25A C24A Zr1A 76.78(12)
C28A C24A Zr1A 71.70(12)
C33A C24A Zr1A 126.09(14)
C24A C25A C26A 108.29(19)
C24A C25A C32A 126.0(2)
C26A C25A C32A 125.0(2)
C24A C25A Zr1A 71.58(12)
C26A C25A Zr1A 74.64(12)
C32A C25A Zr1A 127.46(14)
C27A C26A C25A 108.27(19)
C27A C26A C31A 126.1(2)
C25A C26A C31A 124.4(2)
C27A C26A Zr1A 71.51(12)
C25A C26A Zr1A 74.01(12)
C31A C26A Zr1A 130.65(15)
C26A C27A C28A 107.62(19)
C26A C27A C30A 126.4(2)
C28A C27A C30A 125.2(2)
C26A C27A Zr1A 76.89(12)
C28A C27A Zr1A 71.55(12)
C30A C27A Zr1A 125.09(15)
C27A C28A C24A 108.27(19)
C27A C28A C29A 125.9(2)
C24A C28A C29A 125.5(2)
C27A C28A Zr1A 75.91(12)
C24A C28A Zr1A 75.60(12)
C29A C28A Zr1A 120.12(14)
C28A C29A H29D 109.5
C28A C29A H29E 109.5
H29D C29A H29E 109.5
C28A C29A H29F 109.5
H29D C29A H29F 109.5
H29E C29A H29F 109.5
C27A C30A H30D 109.5
C27A C30A H30E 109.5
H30D C30A H30E 109.5
C27A C30A H30F 109.5
H30D C30A H30F 109.5
H30E C30A H30F 109.5
C26A C31A H31D 109.5
C26A C31A H31E 109.5
H31D C31A H31E 109.5
C26A C31A H31F 109.5
H31D C31A H31F 109.5
H31E C31A H31F 109.5
C25A C32A H32D 109.5
C25A C32A H32E 109.5
H32D C32A H32E 109.5
C25A C32A H32F 109.5
H32D C32A H32F 109.5
H32E C32A H32F 109.5
C24A C33A H33D 109.5
C24A C33A H33E 109.5
H33D C33A H33E 109.5
C24A C33A H33F 109.5
H33D C33A H33F 109.5
H33E C33A H33F 109.5

loop_
_geom_bond_atom_site_label_1
_geom_bond_atom_site_label_2
_geom_bond_distance
Zr1 N2 2.0785(17)
Zr1 N3 2.1225(18)
Zr1 O1 2.1338(14)
Zr1 N1 2.4314(17)
Zr1 C28 2.500(2)
Zr1 C24 2.559(2)
Zr1 C27 2.561(2)
Zr1 C25 2.631(2)
Zr1 C26 2.641(2)
O1 C1 1.325(2)
N1 C7 1.295(3)
N1 C9 1.517(3)
C1 C6 1.409(3)
C1 C2 1.436(3)
O2 C7 1.361(2)
O2 C8 1.445(2)
N2 C21 1.453(3)
N2 C20 1.460(3)
C2 C3 1.384(3)
C2 C16 1.535(3)
N3 C23 1.444(3)
N3 C22 1.453(3)
C3 C4 1.408(3)
C3 H3A 0.9500
C4 C5 1.370(3)
C4 C12 1.535(3)
C5 C6 1.419(3)
C5 H5A 0.9500
C6 C7 1.451(3)
C8 C9 1.525(3)
C8 H8A 0.9900
C8 H8B 0.9900
C9 C11 1.517(3)
C9 C10 1.524(3)
C10 H10A 0.9800
C10 H10B 0.9800
C10 H10C 0.9800
C11 H11A 0.9800
C11 H11B 0.9800
C11 H11C 0.9800
C12 C15 1.516(3)
C12 C14 1.526(3)
C12 C13 1.543(3)
C13 H13A 0.9800
C13 H13B 0.9800
C13 H13C 0.9800
C14 H14A 0.9800
C14 H14B 0.9800
C14 H14C 0.9800
C15 H15A 0.9800
C15 H15B 0.9800
C15 H15C 0.9800
C16 C17 1.537(3)
C16 C19 1.540(3)
C16 C18 1.540(3)
C17 H17A 0.9800
C17 H17B 0.9800
C17 H17C 0.9800
C18 H18A 0.9800
C18 H18B 0.9800
C18 H18C 0.9800
C19 H19A 0.9800
C19 H19B 0.9800
C19 H19C 0.9800
C20 H20A 0.9800
C20 H20B 0.9800
C20 H20C 0.9800
C21 H21A 0.9800
C21 H21B 0.9800
C21 H21C 0.9800
C22 H22A 0.9800
C22 H22B 0.9800
C22 H22C 0.9800
C23 H23A 0.9800
C23 H23B 0.9800
C23 H23C 0.9800
C24 C25 1.419(3)
C24 C28 1.427(3)
C24 C33 1.503(3)
C25 C26 1.420(3)
C25 C32 1.505(3)
C26 C27 1.416(3)
C26 C31 1.506(3)
C27 C28 1.425(3)
C27 C30 1.501(3)
C28 C29 1.504(3)
C29 H29A 0.9800
C29 H29B 0.9800
C29 H29C 0.9800
C30 H30A 0.9800
C30 H30B 0.9800
C30 H30C 0.9800
C31 H31A 0.9800
C31 H31B 0.9800
C31 H31C 0.9800
C32 H32A 0.9800
C32 H32B 0.9800
C32 H32C 0.9800
C33 H33A 0.9800
C33 H33B 0.9800
C33 H33C 0.9800
Zr1A N2A 2.0790(17)
Zr1A N3A 2.1185(18)
Zr1A O1A 2.1278(14)
Zr1A N1A 2.4320(17)
Zr1A C28A 2.509(2)
Zr1A C24A 2.559(2)
Zr1A C27A 2.565(2)
Zr1A C25A 2.626(2)
Zr1A C26A 2.634(2)
O1A C1A 1.326(2)
N1A C7A 1.293(3)
N1A C9A 1.517(3)
C1A C6A 1.415(3)
C1A C2A 1.437(3)
O2A C7A 1.361(2)
O2A C10A 1.445(2)
N2A C20A 1.448(3)
N2A C21A 1.461(3)
C2A C3A 1.392(3)
C2A C16A 1.537(3)
N3A C22A 1.444(3)
N3A C23A 1.455(3)
C3A C4A 1.398(3)
C3A H3AA 0.9500
C4A C5A 1.383(3)
C4A C12A 1.536(3)
C5A C6A 1.403(3)
C5A H5AA 0.9500
C6A C7A 1.452(3)
C8A C9A 1.525(3)
C8A H8AA 0.9800
C8A H8AB 0.9800
C8A H8AC 0.9800
C9A C11A 1.517(3)
C9A C10A 1.526(3)
C10A H10D 0.9900
C10A H10E 0.9900
C11A H11D 0.9800
C11A H11E 0.9800
C11A H11F 0.9800
C12A C13A 1.521(3)
C12A C15A 1.534(3)
C12A C14A 1.540(3)
C13A H13D 0.9800
C13A H13E 0.9800
C13A H13F 0.9800
C14A H14D 0.9800
C14A H14E 0.9800
C14A H14F 0.9800
C15A H15D 0.9800
C15A H15E 0.9800
C15A H15F 0.9800
C16A C19A 1.535(3)
C16A C18A 1.543(3)
C16A C17A 1.544(3)
C17A H17D 0.9800
C17A H17E 0.9800
C17A H17F 0.9800
C18A H18D 0.9800
C18A H18E 0.9800
C18A H18F 0.9800
C19A H19D 0.9800
C19A H19E 0.9800
C19A H19F 0.9800
C20A H20D 0.9800
C20A H20E 0.9800
C20A H20F 0.9800
C21A H21E 0.9800
C21A H21D 0.9800
C21A H21F 0.9800
C22A H22D 0.9800
C22A H22E 0.9800
C22A H22F 0.9800
C23A H23E 0.9800
C23A H23F 0.9800
C23A H23D 0.9800
C24A C25A 1.415(3)
C24A C28A 1.428(3)
C24A C33A 1.503(3)
C25A C26A 1.421(3)
C25A C32A 1.504(3)
C26A C27A 1.417(3)
C26A C31A 1.510(3)
C27A C28A 1.423(3)
C27A C30A 1.505(3)
C28A C29A 1.503(3)
C29A H29D 0.9800
C29A H29E 0.9800
C29A H29F 0.9800
C30A H30D 0.9800
C30A H30E 0.9800
C30A H30F 0.9800
C31A H31D 0.9800
C31A H31E 0.9800
C31A H31F 0.9800
C32A H32D 0.9800
C32A H32E 0.9800
C32A H32F 0.9800
C33A H33D 0.9800
C33A H33E 0.9800
C33A H33F 0.9800
